data_7247806
loop_
_publ_author_name
'Pradhan, Abinash'
'Sahoo, Sanand'
'Samal, Saroj L.'

_publ_section_title
;
 (C2H5NH3)2BiCl5&#x2212;xBrx perovskites containing 1D chains: effect of
 Br substitution on their structural and optical properties
;
_journal_issue 3
_journal_name_full CrystEngComm
_journal_page_first 312
_journal_page_last 323
_journal_paper_doi 10.1039/D3CE01019H
_journal_volume 26
_journal_year 2024
_chemical_formula_moiety 'Bi Br5, C4 H16 N2'
_chemical_formula_sum 'C4 H16 Bi Br5 N2'
_chemical_formula_weight 700.72
_space_group_crystal_system orthorhombic
_space_group_IT_number 64
_space_group_name_Hall '-C 2ac 2'
_space_group_name_H-M_alt 'C m c e'
_atom_sites_solution_hydrogens geom
_atom_sites_solution_primary dual
_audit_creation_date 2023-06-01
_audit_creation_method
;
Olex2 1.5-alpha
(compiled 2021.06.29 svn.r12e2184c for OlexSys, GUI svn.r6374)
;
_audit_update_record
;
2023-10-09 deposited with the CCDC.	2023-12-01 downloaded from the CCDC.
;
_cell_angle_alpha 90
_cell_angle_beta 90
_cell_angle_gamma 90
_cell_formula_units_Z 8
_cell_length_a 7.8940(2)
_cell_length_b 22.4137(7)
_cell_length_c 18.2284(6)
_cell_measurement_reflns_used 3888
_cell_measurement_temperature 293(2)
_cell_measurement_theta_max 25.4920
_cell_measurement_theta_min 1.8120
_cell_volume 3225.22(17)
_computing_cell_refinement 'CrysAlisPro 1.171.41.93a (Rigaku OD, 2020)'
_computing_data_collection 'CrysAlisPro 1.171.41.93a (Rigaku OD, 2020)'
_computing_data_reduction 'CrysAlisPro 1.171.41.93a (Rigaku OD, 2020)'
_computing_molecular_graphics 'Olex2 1.5-alpha (Dolomanov et al., 2009)'
_computing_publication_material 'Olex2 1.5-alpha (Dolomanov et al., 2009)'
_computing_structure_refinement 'SHELXL 2018/3 (Sheldrick, 2015)'
_computing_structure_solution 'SHELXT 2018/2 (Sheldrick, 2018)'
_diffrn_ambient_temperature 293(2)
_diffrn_detector 'Hybrid Pixel Array Detector'
_diffrn_detector_area_resol_mean 10.0000
_diffrn_measured_fraction_theta_full 0.999
_diffrn_measured_fraction_theta_max 0.961
_diffrn_measurement_details
;
List of Runs (angles in degrees, time in seconds):

  # Type    Start    End  Width  t~exp~   \w     \q     \k     \f   Frames
#--------------------------------------------------------------------------
  1  \w    -29.00  -3.00   0.50  343.00    --   10.00 -48.00 112.00   52
  2  \w     38.00  63.00   0.50  343.00    --   10.00  48.00 -98.00   50
  3  \w    -63.00 -38.00   0.50  343.00    --  -10.20 -48.00 112.00   50
  4  \w     19.00  46.00   0.50  343.00    --  -10.20  48.00 -98.00   54
  5  \w    -79.00 -13.00   0.50  343.00    --   10.00 -57.00 -60.00  132
  6  \w     15.00  40.00   0.50  343.00    --   10.00 -57.00 -60.00   50
  7  \w    -79.00 -53.00   0.50  343.00    --   10.00 -77.00 120.00   52
  8  \w     -9.00  18.00   0.50  343.00    --   10.00 -77.00 120.00   54
  9  \w      9.00  35.00   0.50  343.00    --   10.00  77.00   0.00   52
 10  \w    -15.00  74.00   0.50  343.00    --   10.00  77.00 -30.00  178
;
_diffrn_measurement_device 'four-circle diffractometer'
_diffrn_measurement_device_type 'XtaLAB Pro II AFC12 (RINC): Kappa single'
_diffrn_measurement_method '\w scans'
_diffrn_orient_matrix_type 'CrysAlisPro convention (1999,Acta A55,543-557)'
_diffrn_orient_matrix_UB_11 -0.0527486000
_diffrn_orient_matrix_UB_12 0.0215581000
_diffrn_orient_matrix_UB_13 -0.0170161000
_diffrn_orient_matrix_UB_21 -0.0075291000
_diffrn_orient_matrix_UB_22 -0.0186255000
_diffrn_orient_matrix_UB_23 -0.0312979000
_diffrn_orient_matrix_UB_31 -0.0723670000
_diffrn_orient_matrix_UB_32 -0.0137778000
_diffrn_orient_matrix_UB_33 0.0156369000
_diffrn_radiation_monochromator mirror
_diffrn_radiation_probe x-ray
_diffrn_radiation_type 'Mo K\a'
_diffrn_radiation_wavelength 0.71073
_diffrn_reflns_av_R_equivalents 0.0538
_diffrn_reflns_av_unetI/netI 0.0683
_diffrn_reflns_Laue_measured_fraction_full 0.999
_diffrn_reflns_Laue_measured_fraction_max 0.961
_diffrn_reflns_limit_h_max 10
_diffrn_reflns_limit_h_min -9
_diffrn_reflns_limit_k_max 27
_diffrn_reflns_limit_k_min -28
_diffrn_reflns_limit_l_max 21
_diffrn_reflns_limit_l_min -22
_diffrn_reflns_number 9714
_diffrn_reflns_point_group_measured_fraction_full 0.999
_diffrn_reflns_point_group_measured_fraction_max 0.961
_diffrn_reflns_theta_full 25.242
_diffrn_reflns_theta_max 27.002
_diffrn_reflns_theta_min 1.817
_diffrn_source 'micro-focus sealed X-ray tube'
_diffrn_source_type 'Rigaku (Mo) X-ray Source'
_exptl_absorpt_coefficient_mu 23.290
_exptl_absorpt_correction_T_max 1.00000
_exptl_absorpt_correction_T_min 0.16395
_exptl_absorpt_correction_type multi-scan
_exptl_absorpt_process_details
;
CrysAlisPro 1.171.41.93a (Rigaku Oxford Diffraction, 2020)
Empirical absorption correction using spherical harmonics,
implemented in SCALE3 ABSPACK scaling algorithm.
;
_exptl_crystal_density_diffrn 2.886
_exptl_crystal_description crystalline
_exptl_crystal_F_000 2496
_exptl_crystal_size_max 0.17
_exptl_crystal_size_mid 0.14
_exptl_crystal_size_min 0.11
_refine_diff_density_max 1.050
_refine_diff_density_min -0.818
_refine_diff_density_rms 0.184
_refine_ls_extinction_method none
_refine_ls_goodness_of_fit_ref 1.016
_refine_ls_hydrogen_treatment constr
_refine_ls_matrix_type full
_refine_ls_number_parameters 75
_refine_ls_number_reflns 1819
_refine_ls_number_restraints 21
_refine_ls_restrained_S_all 1.012
_refine_ls_R_factor_all 0.0980
_refine_ls_R_factor_gt 0.0521
_refine_ls_shift/su_max 0.001
_refine_ls_shift/su_mean 0.000
_refine_ls_structure_factor_coef Fsqd
_refine_ls_weighting_details 'w=1/[\s^2^(Fo^2^)+(0.0389P)^2^+15.1676P] where P=(Fo^2^+2Fc^2^)/3'
_refine_ls_weighting_scheme calc
_refine_ls_wR_factor_gt 0.0843
_refine_ls_wR_factor_ref 0.0933
_reflns_Friedel_coverage 0.000
_reflns_number_gt 1217
_reflns_number_total 1819
_reflns_threshold_expression 'I > 2\s(I)'
_cod_data_source_file d3ce01019h2.cif
_cod_data_source_block ab255ld
_cod_depositor_comments 'Adding full bibliography for 7247803--7247812.cif.'
_cod_original_sg_symbol_Hall '-C 2bc 2'
_cod_database_code 7247806
_shelx_shelxl_version_number 2018/3
_chemical_oxdiff_formula (C2H5NH3)2BiBr5
_shelx_space_group_comment
;
The symmetry employed for this shelxl refinement is uniquely defined
by the following loop, which should always be used as a source of
symmetry information in preference to the above space-group names.
They are only intended as comments.
;
_reflns_odcompleteness_completeness 99.47
_reflns_odcompleteness_iscentric 1
_reflns_odcompleteness_theta 26.32
_olex2_refinement_description
;
1. Fixed Uiso
 At 1.2 times of:
  All C(H,H) groups, All N(H,H,H) groups
 At 1.5 times of:
  All C(H,H,H) groups
2. Uiso/Uaniso restraints and constraints
N2 \\sim C4 \\sim C3: within 2A with sigma of 0.02 and sigma for terminal atoms
of 0.04 within 2A
3. Rigid body (RIGU) restrains
 N2, C4, C3
 with sigma for 1-2 distances of 0.01 and sigma for 1-3 distances of 0.01
4. Others
 Fixed Sof: H1B(0.5) H1C(0.5) H2A(0.5) H2B(0.5) H1E(0.5) H1F(0.5) N2(0.5)
 H2C(0.5) H2D(0.5) H2E(0.5) C4(0.5) H4A(0.5) H4B(0.5) C3(0.5) H3A(0.5) H3B(0.5)
 H3C(0.5)
5.a Free rotating group:
 N2(C4,C3)
5.b Secondary CH2 refined with riding coordinates:
 C2(H2A,H2B), C4(H4A,H4B)
5.c Me refined with riding coordinates:
 N1(H1A,H1B,H1C), C1(H1D,H1E,H1F), N2(H2C,H2D,H2E), C3(H3A,H3B,H3C)
;
_olex2_submission_special_instructions 'No special instructions were received'
_oxdiff_exptl_absorpt_empirical_details
;
Empirical correction (ABSPACK) includes:
- Absorption correction using spherical harmonics
- Frame scaling
;
_oxdiff_exptl_absorpt_empirical_full_max 4.807
_oxdiff_exptl_absorpt_empirical_full_min 0.438

loop_
_space_group_symop_operation_xyz
'x, y, z'
'-x, -y+1/2, z+1/2'
'-x, y+1/2, -z+1/2'
'x, -y, -z'
'x+1/2, y+1/2, z'
'-x+1/2, -y+1, z+1/2'
'-x+1/2, y+1, -z+1/2'
'x+1/2, -y+1/2, -z'
'-x, -y, -z'
'x, y-1/2, -z-1/2'
'x, -y-1/2, z-1/2'
'-x, y, z'
'-x+1/2, -y+1/2, -z'
'x+1/2, y, -z-1/2'
'x+1/2, -y, z-1/2'
'-x+1/2, y+1/2, z'

loop_
_atom_site_label
_atom_site_type_symbol
_atom_site_fract_x
_atom_site_fract_y
_atom_site_fract_z
_atom_site_U_iso_or_equiv
_atom_site_adp_type
_atom_site_occupancy
_atom_site_site_symmetry_order
_atom_site_calc_flag
_atom_site_refinement_flags_posn
_atom_site_refinement_flags_adp
_atom_site_refinement_flags_occupancy
_atom_site_disorder_assembly
_atom_site_disorder_group
Bi1 Bi 0.500000 0.63140(2) 0.62777(3) 0.04172(19) Uani 1 2 d S T P . .
Br1 Br 0.24396(13) 0.61826(5) 0.52956(6) 0.0773(4) Uani 1 1 d . . . . .
Br2 Br 0.500000 0.75513(6) 0.59895(11) 0.0855(6) Uani 1 2 d S T P . .
Br3 Br 0.500000 0.50771(7) 0.66096(10) 0.0963(6) Uani 1 2 d S T P . .
Br4 Br 0.750000 0.64968(8) 0.750000 0.0917(6) Uani 1 2 d S T P . .
N1 N 0.500000 0.5311(5) 0.8469(7) 0.082(4) Uani 1 2 d S T P . .
H1A H 0.500000 0.561323 0.878492 0.099 Uiso 0.5 1 calc R U P A -1
H1B H 0.592055 0.533106 0.818793 0.099 Uiso 0.5 1 calc R U P A -1
H1C H 0.407945 0.533106 0.818793 0.099 Uiso 0.5 1 calc R U P A -1
C2 C 0.500000 0.4753(8) 0.8867(11) 0.129(8) Uani 1 2 d S T P . .
H2A H 0.598828 0.475058 0.918335 0.155 Uiso 0.5 1 calc R U P . .
H2B H 0.401172 0.475058 0.918335 0.155 Uiso 0.5 1 calc R U P . .
C1 C 0.500000 0.4228(7) 0.8475(10) 0.147(10) Uani 1 2 d S T P . .
H1D H 0.500000 0.389637 0.880768 0.221 Uiso 0.5 1 calc R U P B -1
H1E H 0.400705 0.421107 0.817129 0.221 Uiso 0.5 1 calc R U P B -1
H1F H 0.599295 0.421107 0.817130 0.221 Uiso 0.5 1 calc R U P B -1
N2 N -0.044(2) 0.7421(9) 0.5933(11) 0.126(8) Uani 0.5 1 d G U P C -1
H2C H 0.016380 0.725908 0.557061 0.151 Uiso 0.5 1 calc R U P C -1
H2D H -0.059152 0.715145 0.628559 0.151 Uiso 0.5 1 calc R U P C -1
H2E H -0.143649 0.753942 0.576193 0.151 Uiso 0.5 1 calc R U P C -1
C4 C 0.052(2) 0.7958(10) 0.6245(12) 0.147(10) Uani 0.5 1 d G U P C -1
H4A H 0.161960 0.783022 0.642568 0.177 Uiso 0.5 1 calc R U P C -1
H4B H 0.070661 0.824943 0.585986 0.177 Uiso 0.5 1 calc R U P C -1
C3 C -0.047(3) 0.8243(10) 0.6866(12) 0.129(10) Uani 0.5 1 d G U P C -1
H3A H 0.014406 0.857873 0.705482 0.194 Uiso 0.5 1 calc R U P C -1
H3B H -0.155348 0.837492 0.668549 0.194 Uiso 0.5 1 calc R U P C -1
H3C H -0.064206 0.795643 0.725034 0.194 Uiso 0.5 1 calc R U P C -1

loop_
_atom_site_aniso_label
_atom_site_aniso_U_11
_atom_site_aniso_U_22
_atom_site_aniso_U_33
_atom_site_aniso_U_23
_atom_site_aniso_U_13
_atom_site_aniso_U_12
Bi1 0.0301(3) 0.0547(3) 0.0404(3) 0.0082(3) 0.000 0.000
Br1 0.0538(6) 0.1125(9) 0.0655(7) 0.0033(7) -0.0236(6) -0.0119(6)
Br2 0.1104(14) 0.0498(8) 0.0963(14) 0.0140(10) 0.000 0.000
Br3 0.1663(18) 0.0495(9) 0.0729(12) 0.0079(9) 0.000 0.000
Br4 0.0678(11) 0.1190(13) 0.0883(13) 0.000 -0.0450(10) 0.000
N1 0.107(11) 0.060(8) 0.080(10) 0.010(8) 0.000 0.000
C2 0.19(2) 0.085(13) 0.114(18) 0.052(15) 0.000 0.000
C1 0.30(3) 0.043(10) 0.097(16) 0.002(12) 0.000 0.000
N2 0.036(17) 0.165(18) 0.178(19) -0.054(15) 0.021(12) 0.017(10)
C4 0.056(17) 0.20(2) 0.18(2) -0.037(19) -0.013(15) 0.008(14)
C3 0.07(2) 0.18(2) 0.13(2) -0.059(18) -0.027(14) -0.030(16)

loop_
_atom_type_symbol
_atom_type_description
_atom_type_scat_dispersion_real
_atom_type_scat_dispersion_imag
_atom_type_scat_source
C C 0.0033 0.0016 'International Tables Vol C Tables 4.2.6.8 and 6.1.1.4'
H H 0.0000 0.0000 'International Tables Vol C Tables 4.2.6.8 and 6.1.1.4'
Bi Bi -4.1077 10.2566 'International Tables Vol C Tables 4.2.6.8 and 6.1.1.4'
Br Br -0.2901 2.4595 'International Tables Vol C Tables 4.2.6.8 and 6.1.1.4'
N N 0.0061 0.0033 'International Tables Vol C Tables 4.2.6.8 and 6.1.1.4'

loop_
_geom_angle_atom_site_label_1
_geom_angle_atom_site_label_2
_geom_angle_atom_site_label_3
_geom_angle
_geom_angle_site_symmetry_1
_geom_angle_site_symmetry_3
_geom_angle_publ_flag
Br1 Bi1 Br1 96.18(5) . 12_655 ?
Br1 Bi1 Br2 89.08(4) 12_655 . ?
Br1 Bi1 Br2 89.08(4) . . ?
Br1 Bi1 Br3 91.98(4) 12_655 . ?
Br1 Bi1 Br3 91.98(4) . . ?
Br1 Bi1 Br4 90.85(3) 12_655 . ?
Br1 Bi1 Br4 172.93(3) 12_655 14_457 ?
Br1 Bi1 Br4 90.85(3) . 14_457 ?
Br1 Bi1 Br4 172.93(3) . . ?
Br2 Bi1 Br3 178.42(5) . . ?
Br2 Bi1 Br4 90.23(5) . . ?
Br2 Bi1 Br4 90.23(5) . 14_457 ?
Br3 Bi1 Br4 88.57(5) . . ?
Br3 Bi1 Br4 88.57(5) . 14_457 ?
Br4 Bi1 Br4 82.120(15) . 14_457 ?
Bi1 Br4 Bi1 164.33(7) . 14_557 ?
H1A N1 H1B 109.5 . . ?
H1A N1 H1C 109.5 . . ?
H1B N1 H1C 109.5 . . ?
C2 N1 H1A 109.5 . . ?
C2 N1 H1B 109.5 . . ?
C2 N1 H1C 109.5 . . ?
N1 C2 H2A 107.7 . . ?
N1 C2 H2B 107.7 . . ?
H2A C2 H2B 107.1 . . ?
C1 C2 N1 118.5(17) . . ?
C1 C2 H2A 107.7 . . ?
C1 C2 H2B 107.7 . . ?
C2 C1 H1D 109.5 . . ?
C2 C1 H1E 109.5 . . ?
C2 C1 H1F 109.5 . . ?
H1D C1 H1E 109.5 . . ?
H1D C1 H1F 109.5 . . ?
H1E C1 H1F 109.5 . . ?
H2C N2 H2D 109.5 . . ?
H2C N2 H2E 109.5 . . ?
H2D N2 H2E 109.5 . . ?
C4 N2 H2C 109.5 . . ?
C4 N2 H2D 109.5 . . ?
C4 N2 H2E 109.5 . . ?
N2 C4 H4A 109.5 . . ?
N2 C4 H4B 109.5 . . ?
H4A C4 H4B 108.1 . . ?
C3 C4 N2 110.6 . . ?
C3 C4 H4A 109.5 . . ?
C3 C4 H4B 109.5 . . ?
C4 C3 H3A 109.5 . . ?
C4 C3 H3B 109.5 . . ?
C4 C3 H3C 109.5 . . ?
H3A C3 H3B 109.5 . . ?
H3A C3 H3C 109.5 . . ?
H3B C3 H3C 109.5 . . ?

loop_
_geom_bond_atom_site_label_1
_geom_bond_atom_site_label_2
_geom_bond_distance
_geom_bond_site_symmetry_2
_geom_bond_publ_flag
Bi1 Br1 2.7159(10) . ?
Bi1 Br1 2.7160(10) 12_655 ?
Bi1 Br2 2.8224(15) . ?
Bi1 Br3 2.8377(15) . ?
Bi1 Br4 3.0045(5) . ?
Bi1 Br4 3.0045(5) 14_457 ?
N1 H1A 0.8900 . ?
N1 H1B 0.8900 . ?
N1 H1C 0.8900 . ?
N1 C2 1.445(18) . ?
C2 H2A 0.9700 . ?
C2 H2B 0.9700 . ?
C2 C1 1.38(2) . ?
C1 H1D 0.9600 . ?
C1 H1E 0.9600 . ?
C1 H1F 0.9600 . ?
N2 H2C 0.8900 . ?
N2 H2D 0.8900 . ?
N2 H2E 0.8900 . ?
N2 C4 1.5320 . ?
C4 H4A 0.9700 . ?
C4 H4B 0.9700 . ?
C4 C3 1.5189 . ?
C3 H3A 0.9600 . ?
C3 H3B 0.9600 . ?
C3 H3C 0.9600 . ?
